data_4069820
loop_
_publ_author_name
'Meppelder, Geert-Jan M.'
'Fan, Hong-Tao'
'Spaniol, Thomas P.'
'Okuda, Jun'

_publ_section_title
;
 Group 4 Metal Complexes Supported by [ONNO]-Type Bis(o-aminophenolato)
 Ligands: Synthesis, Structure, and \a-Olefin Polymerization Activity
;
_journal_issue 17
_journal_name_full Organometallics
_journal_page_first 5159
_journal_paper_doi 10.1021/om9004274
_journal_volume 28
_journal_year 2009
_chemical_formula_moiety 'C38 H64 N2 O4 Ti'
_chemical_formula_sum 'C38 H64 N2 O4 Ti'
_chemical_formula_weight 660.81
_chemical_name_systematic
;
 ?
;
_space_group_IT_number 2
_symmetry_cell_setting triclinic
_symmetry_space_group_name_Hall '-P 1'
_symmetry_space_group_name_H-M 'P -1'
_atom_sites_solution_hydrogens geom
_atom_sites_solution_primary direct
_atom_sites_solution_secondary difmap
_audit_creation_method SHELXL-97
_cell_angle_alpha 75.6548(17)
_cell_angle_beta 87.8731(18)
_cell_angle_gamma 75.3308(18)
_cell_formula_units_Z 2
_cell_length_a 8.8760(9)
_cell_length_b 14.8680(16)
_cell_length_c 15.8970(17)
_cell_measurement_reflns_used 3529
_cell_measurement_temperature 130(2)
_cell_measurement_theta_max 28.36
_cell_measurement_theta_min 2.20
_cell_volume 1965.5(4)
_computing_cell_refinement 'Bruker SMART (2001)'
_computing_data_collection 'Bruker SMART (2001)'
_computing_data_reduction 'Bruker SAINT+ (1999)'
_computing_molecular_graphics 'Ortep-3 for Windows (Farrugia, 1997)'
_computing_structure_refinement 'SHELXL-97 (Sheldrick, 1997)'
_computing_structure_solution 'SIR 97 (Altomare et al, 1997)'
_diffrn_ambient_temperature 130(2)
_diffrn_measured_fraction_theta_full 0.989
_diffrn_measured_fraction_theta_max 0.989
_diffrn_measurement_device_type 'CCD area detector'
_diffrn_measurement_method 'phi and omega scans'
_diffrn_radiation_monochromator graphite
_diffrn_radiation_source 'fine-focus sealed tube'
_diffrn_radiation_type MoK\a
_diffrn_radiation_wavelength 0.71073
_diffrn_reflns_av_R_equivalents 0.0543
_diffrn_reflns_av_sigmaI/netI 0.0992
_diffrn_reflns_limit_h_max 11
_diffrn_reflns_limit_h_min -11
_diffrn_reflns_limit_k_max 19
_diffrn_reflns_limit_k_min -19
_diffrn_reflns_limit_l_max 21
_diffrn_reflns_limit_l_min -21
_diffrn_reflns_number 27313
_diffrn_reflns_theta_full 28.36
_diffrn_reflns_theta_max 28.36
_diffrn_reflns_theta_min 2.20
_exptl_absorpt_coefficient_mu 0.255
_exptl_absorpt_correction_T_max 0.9700
_exptl_absorpt_correction_T_min 0.9228
_exptl_absorpt_correction_type multi-scan
_exptl_absorpt_process_details 'Platon Mulabs'
_exptl_crystal_colour yellow
_exptl_crystal_density_diffrn 1.117
_exptl_crystal_density_method 'not measured'
_exptl_crystal_description plate
_exptl_crystal_F_000 720
_exptl_crystal_size_max 0.32
_exptl_crystal_size_mid 0.22
_exptl_crystal_size_min 0.12
_refine_diff_density_max 0.593
_refine_diff_density_min -0.432
_refine_diff_density_rms 0.052
_refine_ls_extinction_method none
_refine_ls_goodness_of_fit_ref 0.844
_refine_ls_hydrogen_treatment constr
_refine_ls_matrix_type full
_refine_ls_number_parameters 424
_refine_ls_number_reflns 9727
_refine_ls_number_restraints 0
_refine_ls_restrained_S_all 0.844
_refine_ls_R_factor_all 0.0724
_refine_ls_R_factor_gt 0.0461
_refine_ls_shift/su_max 0.001
_refine_ls_shift/su_mean 0.000
_refine_ls_structure_factor_coef Fsqd
_refine_ls_weighting_details 'calc w=1/[\s^2^(Fo^2^)+(0.0325P)^2^+0.0000P] where P=(Fo^2^+2Fc^2^)/3'
_refine_ls_weighting_scheme calc
_refine_ls_wR_factor_gt 0.0893
_refine_ls_wR_factor_ref 0.0945
_reflns_number_gt 6093
_reflns_number_total 9727
_reflns_threshold_expression >2sigma(I)
_cod_data_source_file om9004274_si_002.cif
_cod_data_source_block 4
_cod_database_code 4069820

loop_
_symmetry_equiv_pos_as_xyz
'x, y, z'
'-x, -y, -z'

loop_
_atom_site_label
_atom_site_type_symbol
_atom_site_fract_x
_atom_site_fract_y
_atom_site_fract_z
_atom_site_U_iso_or_equiv
_atom_site_adp_type
_atom_site_occupancy
_atom_site_symmetry_multiplicity
_atom_site_calc_flag
_atom_site_refinement_flags
Ti1 Ti 0.30902(4) 0.59786(2) 0.21770(2) 0.01957(9) Uani 1 1 d .
N1 N 0.13793(16) 0.50875(10) 0.19628(9) 0.0189(3) Uani 1 1 d .
N2 N 0.17281(16) 0.58250(10) 0.34776(9) 0.0193(3) Uani 1 1 d .
O1 O 0.41635(13) 0.46691(8) 0.27116(7) 0.0196(3) Uani 1 1 d .
O2 O 0.12362(13) 0.70219(8) 0.19258(7) 0.0184(3) Uani 1 1 d .
O3 O 0.43110(15) 0.65230(9) 0.26288(9) 0.0318(3) Uani 1 1 d .
O4 O 0.36831(14) 0.60625(9) 0.10892(8) 0.0296(3) Uani 1 1 d .
C1 C 0.3773(2) 0.39298(12) 0.25132(11) 0.0173(4) Uani 1 1 d .
C2 C 0.2317(2) 0.40935(12) 0.21239(11) 0.0180(4) Uani 1 1 d .
C3 C 0.1823(2) 0.33683(12) 0.19004(11) 0.0185(4) Uani 1 1 d .
H3 H 0.0819 0.3503 0.1639 0.022 Uiso 1 1 calc R
C4 C 0.2787(2) 0.24481(12) 0.20559(11) 0.0186(4) Uani 1 1 d .
C5 C 0.4244(2) 0.22944(12) 0.24518(11) 0.0192(4) Uani 1 1 d .
H5 H 0.4914 0.1666 0.2564 0.023 Uiso 1 1 calc R
C6 C 0.47773(19) 0.29988(12) 0.26912(11) 0.0181(4) Uani 1 1 d .
C7 C 0.2324(2) 0.16132(12) 0.18184(12) 0.0216(4) Uani 1 1 d .
C8 C 0.0771(2) 0.19442(13) 0.13161(13) 0.0300(5) Uani 1 1 d .
H8A H 0.0540 0.1399 0.1151 0.045 Uiso 1 1 calc R
H8B H 0.0830 0.2445 0.0792 0.045 Uiso 1 1 calc R
H8C H -0.0057 0.2201 0.1683 0.045 Uiso 1 1 calc R
C9 C 0.2174(3) 0.08650(14) 0.26558(13) 0.0409(6) Uani 1 1 d .
H9A H 0.1369 0.1159 0.3014 0.061 Uiso 1 1 calc R
H9B H 0.3173 0.0630 0.2979 0.061 Uiso 1 1 calc R
H9C H 0.1884 0.0327 0.2509 0.061 Uiso 1 1 calc R
C10 C 0.3561(2) 0.11472(14) 0.12547(14) 0.0347(5) Uani 1 1 d .
H10A H 0.4563 0.0903 0.1575 0.052 Uiso 1 1 calc R
H10B H 0.3661 0.1624 0.0720 0.052 Uiso 1 1 calc R
H10C H 0.3253 0.0615 0.1108 0.052 Uiso 1 1 calc R
C11 C 0.6392(2) 0.27973(12) 0.31166(12) 0.0223(4) Uani 1 1 d .
C12 C 0.6236(2) 0.30111(14) 0.40146(12) 0.0323(5) Uani 1 1 d .
H12A H 0.5725 0.3691 0.3954 0.048 Uiso 1 1 calc R
H12B H 0.7273 0.2862 0.4285 0.048 Uiso 1 1 calc R
H12C H 0.5610 0.2617 0.4379 0.048 Uiso 1 1 calc R
C13 C 0.7349(2) 0.34286(14) 0.25396(13) 0.0319(5) Uani 1 1 d .
H13A H 0.6850 0.4105 0.2504 0.048 Uiso 1 1 calc R
H13B H 0.7403 0.3317 0.1956 0.048 Uiso 1 1 calc R
H13C H 0.8404 0.3266 0.2791 0.048 Uiso 1 1 calc R
C14 C 0.7299(2) 0.17509(13) 0.32337(14) 0.0335(5) Uani 1 1 d .
H14A H 0.8335 0.1657 0.3486 0.050 Uiso 1 1 calc R
H14B H 0.7405 0.1592 0.2668 0.050 Uiso 1 1 calc R
H14C H 0.6737 0.1333 0.3622 0.050 Uiso 1 1 calc R
C15 C 0.0652(2) 0.54375(13) 0.10828(12) 0.0295(5) Uani 1 1 d .
H15A H 0.1448 0.5314 0.0653 0.044 Uiso 1 1 calc R
H15B H 0.0176 0.6129 0.0970 0.044 Uiso 1 1 calc R
H15C H -0.0152 0.5102 0.1042 0.044 Uiso 1 1 calc R
C16 C 0.0144(2) 0.52014(13) 0.26186(12) 0.0242(4) Uani 1 1 d .
H16A H -0.0453 0.4714 0.2657 0.029 Uiso 1 1 calc R
H16B H -0.0586 0.5844 0.2433 0.029 Uiso 1 1 calc R
C17 C 0.0851(2) 0.50887(12) 0.34932(12) 0.0248(4) Uani 1 1 d .
H17A H 0.0015 0.5146 0.3921 0.030 Uiso 1 1 calc R
H17B H 0.1565 0.4441 0.3681 0.030 Uiso 1 1 calc R
C18 C 0.2765(2) 0.55169(13) 0.42567(12) 0.0296(5) Uani 1 1 d .
H18A H 0.3237 0.6036 0.4291 0.044 Uiso 1 1 calc R
H18B H 0.3587 0.4948 0.4219 0.044 Uiso 1 1 calc R
H18C H 0.2160 0.5362 0.4777 0.044 Uiso 1 1 calc R
C19 C 0.06741(19) 0.67763(12) 0.34076(11) 0.0172(4) Uani 1 1 d .
C20 C 0.04747(19) 0.73659(12) 0.25711(11) 0.0169(4) Uani 1 1 d .
C21 C -0.05025(19) 0.83064(12) 0.24309(11) 0.0172(4) Uani 1 1 d .
C22 C -0.11943(19) 0.85816(12) 0.31562(11) 0.0188(4) Uani 1 1 d .
H22 H -0.1840 0.9215 0.3073 0.023 Uiso 1 1 calc R
C23 C -0.1008(2) 0.79950(12) 0.39978(11) 0.0186(4) Uani 1 1 d .
C24 C -0.00546(19) 0.70776(12) 0.41118(11) 0.0184(4) Uani 1 1 d .
H24 H 0.0101 0.6653 0.4674 0.022 Uiso 1 1 calc R
C25 C -0.1790(2) 0.83944(12) 0.47488(11) 0.0226(4) Uani 1 1 d .
C26 C -0.1002(2) 0.91538(13) 0.48855(12) 0.0331(5) Uani 1 1 d .
H26A H -0.1099 0.9664 0.4350 0.050 Uiso 1 1 calc R
H26B H 0.0102 0.8857 0.5037 0.050 Uiso 1 1 calc R
H26C H -0.1506 0.9427 0.5357 0.050 Uiso 1 1 calc R
C27 C -0.3528(2) 0.88578(14) 0.45435(13) 0.0359(5) Uani 1 1 d .
H27A H -0.4010 0.9097 0.5037 0.054 Uiso 1 1 calc R
H27B H -0.4033 0.8380 0.4437 0.054 Uiso 1 1 calc R
H27C H -0.3652 0.9392 0.4025 0.054 Uiso 1 1 calc R
C28 C -0.1655(2) 0.76081(13) 0.55883(12) 0.0334(5) Uani 1 1 d .
H28A H -0.2182 0.7886 0.6052 0.050 Uiso 1 1 calc R
H28B H -0.0553 0.7318 0.5752 0.050 Uiso 1 1 calc R
H28C H -0.2143 0.7115 0.5500 0.050 Uiso 1 1 calc R
C29 C -0.0731(2) 0.89788(12) 0.15250(11) 0.0207(4) Uani 1 1 d .
C30 C 0.0849(2) 0.91257(13) 0.11828(12) 0.0269(5) Uani 1 1 d .
H30A H 0.1321 0.9393 0.1580 0.040 Uiso 1 1 calc R
H30B H 0.0699 0.9570 0.0605 0.040 Uiso 1 1 calc R
H30C H 0.1536 0.8508 0.1144 0.040 Uiso 1 1 calc R
C31 C -0.1472(2) 0.85453(14) 0.09123(12) 0.0323(5) Uani 1 1 d .
H31A H -0.0788 0.7923 0.0886 0.048 Uiso 1 1 calc R
H31B H -0.1614 0.8979 0.0330 0.048 Uiso 1 1 calc R
H31C H -0.2485 0.8459 0.1132 0.048 Uiso 1 1 calc R
C32 C -0.1807(2) 0.99616(13) 0.15188(12) 0.0327(5) Uani 1 1 d .
H32A H -0.2833 0.9885 0.1725 0.049 Uiso 1 1 calc R
H32B H -0.1917 1.0371 0.0926 0.049 Uiso 1 1 calc R
H32C H -0.1363 1.0259 0.1902 0.049 Uiso 1 1 calc R
C33 C 0.5498(2) 0.69782(15) 0.27022(14) 0.0370(5) Uani 1 1 d .
H33 H 0.6223 0.6907 0.2213 0.044 Uiso 1 1 calc R
C34 C 0.6399(3) 0.64852(17) 0.35348(15) 0.0522(7) Uani 1 1 d .
H34A H 0.5724 0.6576 0.4025 0.078 Uiso 1 1 calc R
H34B H 0.7288 0.6758 0.3560 0.078 Uiso 1 1 calc R
H34C H 0.6776 0.5798 0.3566 0.078 Uiso 1 1 calc R
C35 C 0.4798(3) 0.80243(16) 0.26105(19) 0.0710(9) Uani 1 1 d .
H35A H 0.4281 0.8310 0.2038 0.107 Uiso 1 1 calc R
H35B H 0.5619 0.8339 0.2671 0.107 Uiso 1 1 calc R
H35C H 0.4033 0.8110 0.3063 0.107 Uiso 1 1 calc R
C36 C 0.4302(3) 0.63388(16) 0.02675(14) 0.0431(6) Uani 1 1 d .
H36 H 0.4119 0.5898 -0.0079 0.052 Uiso 1 1 calc R
C37 C 0.3456(3) 0.73202(17) -0.01924(15) 0.0593(7) Uani 1 1 d .
H37A H 0.2338 0.7361 -0.0209 0.089 Uiso 1 1 calc R
H37B H 0.3827 0.7469 -0.0787 0.089 Uiso 1 1 calc R
H37C H 0.3644 0.7780 0.0114 0.089 Uiso 1 1 calc R
C38 C 0.6026(3) 0.61832(18) 0.03466(16) 0.0595(7) Uani 1 1 d .
H38A H 0.6257 0.6628 0.0656 0.089 Uiso 1 1 calc R
H38B H 0.6462 0.6297 -0.0234 0.089 Uiso 1 1 calc R
H38C H 0.6490 0.5522 0.0669 0.089 Uiso 1 1 calc R

loop_
_atom_site_aniso_label
_atom_site_aniso_U_11
_atom_site_aniso_U_22
_atom_site_aniso_U_33
_atom_site_aniso_U_23
_atom_site_aniso_U_13
_atom_site_aniso_U_12
Ti1 0.01952(18) 0.01663(18) 0.02351(19) -0.00584(14) 0.00181(14) -0.00558(14)
N1 0.0165(8) 0.0147(8) 0.0246(9) -0.0063(6) -0.0007(7) -0.0008(6)
N2 0.0219(8) 0.0128(8) 0.0207(8) -0.0026(6) -0.0017(7) -0.0008(6)
O1 0.0172(7) 0.0151(6) 0.0277(7) -0.0082(5) -0.0010(5) -0.0032(5)
O2 0.0229(7) 0.0136(6) 0.0172(7) -0.0046(5) 0.0027(5) -0.0010(5)
O3 0.0287(8) 0.0247(8) 0.0462(9) -0.0086(6) -0.0077(7) -0.0132(6)
O4 0.0281(8) 0.0301(8) 0.0263(8) -0.0041(6) 0.0108(6) -0.0034(6)
C1 0.0183(10) 0.0166(9) 0.0187(10) -0.0066(7) 0.0042(8) -0.0058(8)
C2 0.0195(10) 0.0148(9) 0.0198(10) -0.0064(7) 0.0039(8) -0.0026(8)
C3 0.0161(9) 0.0214(10) 0.0199(10) -0.0080(8) 0.0021(8) -0.0052(8)
C4 0.0216(10) 0.0187(10) 0.0181(10) -0.0081(8) 0.0050(8) -0.0069(8)
C5 0.0194(10) 0.0153(9) 0.0218(10) -0.0066(8) 0.0045(8) -0.0010(8)
C6 0.0165(9) 0.0177(9) 0.0205(10) -0.0062(8) 0.0039(8) -0.0041(8)
C7 0.0238(10) 0.0197(10) 0.0249(10) -0.0109(8) 0.0016(8) -0.0067(8)
C8 0.0264(11) 0.0294(11) 0.0426(13) -0.0222(10) 0.0034(10) -0.0093(9)
C9 0.0667(16) 0.0309(12) 0.0349(13) -0.0095(10) -0.0012(12) -0.0280(12)
C10 0.0276(11) 0.0373(13) 0.0477(14) -0.0294(11) 0.0015(10) -0.0052(10)
C11 0.0179(10) 0.0171(10) 0.0312(11) -0.0080(8) -0.0018(8) -0.0011(8)
C12 0.0261(11) 0.0330(12) 0.0374(13) -0.0131(10) -0.0063(10) -0.0014(9)
C13 0.0178(10) 0.0308(12) 0.0477(14) -0.0120(10) 0.0019(9) -0.0048(9)
C14 0.0240(11) 0.0253(11) 0.0487(14) -0.0109(10) -0.0095(10) 0.0012(9)
C15 0.0298(11) 0.0236(11) 0.0345(12) -0.0087(9) -0.0101(9) -0.0027(9)
C16 0.0176(10) 0.0156(10) 0.0420(12) -0.0123(9) 0.0065(9) -0.0046(8)
C17 0.0279(11) 0.0148(10) 0.0300(11) -0.0048(8) 0.0124(9) -0.0044(8)
C18 0.0296(11) 0.0286(11) 0.0223(11) -0.0037(9) -0.0019(9) 0.0055(9)
C19 0.0176(9) 0.0114(9) 0.0224(10) -0.0042(7) -0.0010(8) -0.0032(7)
C20 0.0172(9) 0.0171(9) 0.0190(10) -0.0069(8) 0.0008(8) -0.0066(8)
C21 0.0173(9) 0.0162(9) 0.0182(10) -0.0038(7) -0.0009(8) -0.0047(8)
C22 0.0186(10) 0.0122(9) 0.0253(10) -0.0059(8) -0.0014(8) -0.0019(7)
C23 0.0202(10) 0.0183(10) 0.0208(10) -0.0078(8) 0.0033(8) -0.0088(8)
C24 0.0213(10) 0.0167(9) 0.0175(10) -0.0028(7) -0.0001(8) -0.0064(8)
C25 0.0305(11) 0.0185(10) 0.0193(10) -0.0066(8) 0.0054(8) -0.0058(8)
C26 0.0534(14) 0.0264(11) 0.0242(11) -0.0112(9) 0.0047(10) -0.0144(10)
C27 0.0339(12) 0.0371(13) 0.0354(13) -0.0145(10) 0.0108(10) -0.0026(10)
C28 0.0488(14) 0.0261(11) 0.0251(11) -0.0095(9) 0.0150(10) -0.0076(10)
C29 0.0241(10) 0.0172(10) 0.0187(10) -0.0039(8) -0.0009(8) -0.0019(8)
C30 0.0331(12) 0.0199(10) 0.0241(11) -0.0003(8) 0.0019(9) -0.0054(9)
C31 0.0386(13) 0.0314(12) 0.0235(11) -0.0028(9) -0.0089(9) -0.0056(10)
C32 0.0384(13) 0.0229(11) 0.0256(11) 0.0010(9) 0.0007(9) 0.0055(9)
C33 0.0331(12) 0.0377(13) 0.0468(14) -0.0124(11) -0.0026(10) -0.0187(11)
C34 0.0372(14) 0.0548(16) 0.0665(18) -0.0134(13) -0.0195(13) -0.0134(12)
C35 0.074(2) 0.0356(15) 0.109(2) -0.0112(15) -0.0360(17) -0.0246(14)
C36 0.0442(14) 0.0430(14) 0.0392(14) -0.0074(11) 0.0137(11) -0.0101(12)
C37 0.0533(17) 0.0627(18) 0.0467(16) 0.0117(13) 0.0011(13) -0.0119(14)
C38 0.0407(15) 0.0614(18) 0.0674(18) -0.0081(14) 0.0280(13) -0.0084(13)

loop_
_atom_type_symbol
_atom_type_description
_atom_type_scat_dispersion_real
_atom_type_scat_dispersion_imag
_atom_type_scat_source
C C 0.0033 0.0016 'International Tables Vol C Tables 4.2.6.8 and 6.1.1.4'
H H 0.0000 0.0000 'International Tables Vol C Tables 4.2.6.8 and 6.1.1.4'
N N 0.0061 0.0033 'International Tables Vol C Tables 4.2.6.8 and 6.1.1.4'
O O 0.0106 0.0060 'International Tables Vol C Tables 4.2.6.8 and 6.1.1.4'
Ti Ti 0.2776 0.4457 'International Tables Vol C Tables 4.2.6.8 and 6.1.1.4'

loop_
_geom_angle_atom_site_label_1
_geom_angle_atom_site_label_2
_geom_angle_atom_site_label_3
_geom_angle
O3 Ti1 O4 104.93(6)
O3 Ti1 O1 96.54(6)
O4 Ti1 O1 100.53(5)
O3 Ti1 O2 99.94(6)
O4 Ti1 O2 96.83(5)
O1 Ti1 O2 152.07(5)
O3 Ti1 N1 164.99(6)
O4 Ti1 N1 89.34(6)
O1 Ti1 N1 75.90(5)
O2 Ti1 N1 82.63(5)
O3 Ti1 N2 88.56(6)
O4 Ti1 N2 165.57(6)
O1 Ti1 N2 82.64(5)
O2 Ti1 N2 75.43(5)
N1 Ti1 N2 77.71(5)
C2 N1 C15 112.20(13)
C2 N1 C16 111.43(13)
C15 N1 C16 109.27(14)
C2 N1 Ti1 105.44(10)
C15 N1 Ti1 111.89(11)
C16 N1 Ti1 106.43(10)
C19 N2 C18 111.94(13)
C19 N2 C17 111.51(13)
C18 N2 C17 109.17(14)
C19 N2 Ti1 104.54(10)
C18 N2 Ti1 112.92(11)
C17 N2 Ti1 106.61(10)
C1 O1 Ti1 121.34(10)
C20 O2 Ti1 120.33(10)
C33 O3 Ti1 160.26(13)
C36 O4 Ti1 164.12(13)
O1 C1 C2 118.32(15)
O1 C1 C6 122.39(15)
C2 C1 C6 119.29(15)
C3 C2 C1 121.93(16)
C3 C2 N1 123.49(15)
C1 C2 N1 114.58(15)
C4 C3 C2 120.32(16)
C4 C3 H3 119.8
C2 C3 H3 119.8
C3 C4 C5 117.03(16)
C3 C4 C7 123.14(16)
C5 C4 C7 119.83(16)
C6 C5 C4 124.42(16)
C6 C5 H5 117.8
C4 C5 H5 117.8
C5 C6 C1 117.01(16)
C5 C6 C11 122.51(15)
C1 C6 C11 120.47(15)
C8 C7 C10 107.99(15)
C8 C7 C4 111.86(15)
C10 C7 C4 110.25(14)
C8 C7 C9 108.36(16)
C10 C7 C9 109.34(16)
C4 C7 C9 109.00(14)
C7 C8 H8A 109.5
C7 C8 H8B 109.5
H8A C8 H8B 109.5
C7 C8 H8C 109.5
H8A C8 H8C 109.5
H8B C8 H8C 109.5
C7 C9 H9A 109.5
C7 C9 H9B 109.5
H9A C9 H9B 109.5
C7 C9 H9C 109.5
H9A C9 H9C 109.5
H9B C9 H9C 109.5
C7 C10 H10A 109.5
C7 C10 H10B 109.5
H10A C10 H10B 109.5
C7 C10 H10C 109.5
H10A C10 H10C 109.5
H10B C10 H10C 109.5
C14 C11 C12 107.77(15)
C14 C11 C6 111.91(15)
C12 C11 C6 110.35(14)
C14 C11 C13 107.73(15)
C12 C11 C13 109.44(15)
C6 C11 C13 109.56(15)
C11 C12 H12A 109.5
C11 C12 H12B 109.5
H12A C12 H12B 109.5
C11 C12 H12C 109.5
H12A C12 H12C 109.5
H12B C12 H12C 109.5
C11 C13 H13A 109.5
C11 C13 H13B 109.5
H13A C13 H13B 109.5
C11 C13 H13C 109.5
H13A C13 H13C 109.5
H13B C13 H13C 109.5
C11 C14 H14A 109.5
C11 C14 H14B 109.5
H14A C14 H14B 109.5
C11 C14 H14C 109.5
H14A C14 H14C 109.5
H14B C14 H14C 109.5
N1 C15 H15A 109.5
N1 C15 H15B 109.5
H15A C15 H15B 109.5
N1 C15 H15C 109.5
H15A C15 H15C 109.5
H15B C15 H15C 109.5
N1 C16 C17 110.68(14)
N1 C16 H16A 109.5
C17 C16 H16A 109.5
N1 C16 H16B 109.5
C17 C16 H16B 109.5
H16A C16 H16B 108.1
N2 C17 C16 111.75(14)
N2 C17 H17A 109.3
C16 C17 H17A 109.3
N2 C17 H17B 109.3
C16 C17 H17B 109.3
H17A C17 H17B 107.9
N2 C18 H18A 109.5
N2 C18 H18B 109.5
H18A C18 H18B 109.5
N2 C18 H18C 109.5
H18A C18 H18C 109.5
H18B C18 H18C 109.5
C24 C19 C20 122.18(16)
C24 C19 N2 123.48(15)
C20 C19 N2 114.33(15)
O2 C20 C19 118.43(15)
O2 C20 C21 122.48(15)
C19 C20 C21 119.08(15)
C22 C21 C20 116.78(15)
C22 C21 C29 122.61(15)
C20 C21 C29 120.59(15)
C21 C22 C23 124.64(16)
C21 C22 H22 117.7
C23 C22 H22 117.7
C24 C23 C22 117.14(16)
C24 C23 C25 123.17(16)
C22 C23 C25 119.63(16)
C23 C24 C19 120.18(16)
C23 C24 H24 119.9
C19 C24 H24 119.9
C28 C25 C23 111.62(15)
C28 C25 C26 109.31(15)
C23 C25 C26 108.47(14)
C28 C25 C27 107.54(16)
C23 C25 C27 110.81(15)
C26 C25 C27 109.06(15)
C25 C26 H26A 109.5
C25 C26 H26B 109.5
H26A C26 H26B 109.5
C25 C26 H26C 109.5
H26A C26 H26C 109.5
H26B C26 H26C 109.5
C25 C27 H27A 109.5
C25 C27 H27B 109.5
H27A C27 H27B 109.5
C25 C27 H27C 109.5
H27A C27 H27C 109.5
H27B C27 H27C 109.5
C25 C28 H28A 109.5
C25 C28 H28B 109.5
H28A C28 H28B 109.5
C25 C28 H28C 109.5
H28A C28 H28C 109.5
H28B C28 H28C 109.5
C21 C29 C32 112.19(15)
C21 C29 C30 109.47(14)
C32 C29 C30 108.11(15)
C21 C29 C31 109.67(14)
C32 C29 C31 107.49(15)
C30 C29 C31 109.87(15)
C29 C30 H30A 109.5
C29 C30 H30B 109.5
H30A C30 H30B 109.5
C29 C30 H30C 109.5
H30A C30 H30C 109.5
H30B C30 H30C 109.5
C29 C31 H31A 109.5
C29 C31 H31B 109.5
H31A C31 H31B 109.5
C29 C31 H31C 109.5
H31A C31 H31C 109.5
H31B C31 H31C 109.5
C29 C32 H32A 109.5
C29 C32 H32B 109.5
H32A C32 H32B 109.5
C29 C32 H32C 109.5
H32A C32 H32C 109.5
H32B C32 H32C 109.5
O3 C33 C34 109.37(17)
O3 C33 C35 109.44(17)
C34 C33 C35 113.7(2)
O3 C33 H33 108.0
C34 C33 H33 108.0
C35 C33 H33 108.0
C33 C34 H34A 109.5
C33 C34 H34B 109.5
H34A C34 H34B 109.5
C33 C34 H34C 109.5
H34A C34 H34C 109.5
H34B C34 H34C 109.5
C33 C35 H35A 109.5
C33 C35 H35B 109.5
H35A C35 H35B 109.5
C33 C35 H35C 109.5
H35A C35 H35C 109.5
H35B C35 H35C 109.5
O4 C36 C37 110.93(18)
O4 C36 C38 110.22(18)
C37 C36 C38 114.8(2)
O4 C36 H36 106.8
C37 C36 H36 106.8
C38 C36 H36 106.8
C36 C37 H37A 109.5
C36 C37 H37B 109.5
H37A C37 H37B 109.5
C36 C37 H37C 109.5
H37A C37 H37C 109.5
H37B C37 H37C 109.5
C36 C38 H38A 109.5
C36 C38 H38B 109.5
H38A C38 H38B 109.5
C36 C38 H38C 109.5
H38A C38 H38C 109.5
H38B C38 H38C 109.5

loop_
_geom_bond_atom_site_label_1
_geom_bond_atom_site_label_2
_geom_bond_distance
Ti1 O3 1.7707(12)
Ti1 O4 1.7725(13)
Ti1 O1 1.9290(12)
Ti1 O2 1.9294(12)
Ti1 N1 2.3363(14)
Ti1 N2 2.3471(14)
N1 C2 1.465(2)
N1 C15 1.477(2)
N1 C16 1.492(2)
N2 C19 1.466(2)
N2 C18 1.477(2)
N2 C17 1.491(2)
O1 C1 1.3418(19)
O2 C20 1.3431(19)
O3 C33 1.411(2)
O4 C36 1.404(2)
C1 C2 1.392(2)
C1 C6 1.411(2)
C2 C3 1.386(2)
C3 C4 1.386(2)
C3 H3 0.9500
C4 C5 1.400(2)
C4 C7 1.535(2)
C5 C6 1.388(2)
C5 H5 0.9500
C6 C11 1.535(2)
C7 C8 1.524(2)
C7 C10 1.529(2)
C7 C9 1.535(2)
C8 H8A 0.9800
C8 H8B 0.9800
C8 H8C 0.9800
C9 H9A 0.9800
C9 H9B 0.9800
C9 H9C 0.9800
C10 H10A 0.9800
C10 H10B 0.9800
C10 H10C 0.9800
C11 C14 1.529(2)
C11 C12 1.532(2)
C11 C13 1.537(2)
C12 H12A 0.9800
C12 H12B 0.9800
C12 H12C 0.9800
C13 H13A 0.9800
C13 H13B 0.9800
C13 H13C 0.9800
C14 H14A 0.9800
C14 H14B 0.9800
C14 H14C 0.9800
C15 H15A 0.9800
C15 H15B 0.9800
C15 H15C 0.9800
C16 C17 1.500(2)
C16 H16A 0.9900
C16 H16B 0.9900
C17 H17A 0.9900
C17 H17B 0.9900
C18 H18A 0.9800
C18 H18B 0.9800
C18 H18C 0.9800
C19 C24 1.386(2)
C19 C20 1.389(2)
C20 C21 1.415(2)
C21 C22 1.388(2)
C21 C29 1.523(2)
C22 C23 1.394(2)
C22 H22 0.9500
C23 C24 1.383(2)
C23 C25 1.530(2)
C24 H24 0.9500
C25 C28 1.526(2)
C25 C26 1.531(2)
C25 C27 1.532(3)
C26 H26A 0.9800
C26 H26B 0.9800
C26 H26C 0.9800
C27 H27A 0.9800
C27 H27B 0.9800
C27 H27C 0.9800
C28 H28A 0.9800
C28 H28B 0.9800
C28 H28C 0.9800
C29 C32 1.528(2)
C29 C30 1.533(2)
C29 C31 1.540(2)
C30 H30A 0.9800
C30 H30B 0.9800
C30 H30C 0.9800
C31 H31A 0.9800
C31 H31B 0.9800
C31 H31C 0.9800
C32 H32A 0.9800
C32 H32B 0.9800
C32 H32C 0.9800
C33 C34 1.493(3)
C33 C35 1.494(3)
C33 H33 1.0000
C34 H34A 0.9800
C34 H34B 0.9800
C34 H34C 0.9800
C35 H35A 0.9800
C35 H35B 0.9800
C35 H35C 0.9800
C36 C37 1.478(3)
C36 C38 1.493(3)
C36 H36 1.0000
C37 H37A 0.9800
C37 H37B 0.9800
C37 H37C 0.9800
C38 H38A 0.9800
C38 H38B 0.9800
C38 H38C 0.9800

loop_
_geom_torsion_atom_site_label_1
_geom_torsion_atom_site_label_2
_geom_torsion_atom_site_label_3
_geom_torsion_atom_site_label_4
_geom_torsion
O3 Ti1 N1 C2 -77.3(2)
O4 Ti1 N1 C2 84.85(11)
O1 Ti1 N1 C2 -16.17(10)
O2 Ti1 N1 C2 -178.18(11)
N2 Ti1 N1 C2 -101.55(10)
O3 Ti1 N1 C15 160.5(2)
O4 Ti1 N1 C15 -37.39(12)
O1 Ti1 N1 C15 -138.42(12)
O2 Ti1 N1 C15 59.58(11)
N2 Ti1 N1 C15 136.20(12)
O3 Ti1 N1 C16 41.2(3)
O4 Ti1 N1 C16 -156.68(11)
O1 Ti1 N1 C16 102.29(11)
O2 Ti1 N1 C16 -59.71(10)
N2 Ti1 N1 C16 16.91(10)
O3 Ti1 N2 C19 80.11(10)
O4 Ti1 N2 C19 -79.4(2)
O1 Ti1 N2 C19 176.89(10)
O2 Ti1 N2 C19 -20.55(9)
N1 Ti1 N2 C19 -106.01(10)
O3 Ti1 N2 C18 -41.81(12)
O4 Ti1 N2 C18 158.7(2)
O1 Ti1 N2 C18 54.97(11)
O2 Ti1 N2 C18 -142.46(12)
N1 Ti1 N2 C18 132.07(12)
O3 Ti1 N2 C17 -161.69(11)
O4 Ti1 N2 C17 38.8(3)
O1 Ti1 N2 C17 -64.91(11)
O2 Ti1 N2 C17 97.65(11)
N1 Ti1 N2 C17 12.19(10)
O3 Ti1 O1 C1 -173.83(12)
O4 Ti1 O1 C1 -67.27(12)
O2 Ti1 O1 C1 60.22(17)
N1 Ti1 O1 C1 19.36(11)
N2 Ti1 O1 C1 98.48(12)
O3 Ti1 O2 C20 -62.07(12)
O4 Ti1 O2 C20 -168.59(12)
O1 Ti1 O2 C20 63.19(17)
N1 Ti1 O2 C20 102.96(12)
N2 Ti1 O2 C20 23.81(11)
O4 Ti1 O3 C33 -2.9(4)
O1 Ti1 O3 C33 99.8(4)
O2 Ti1 O3 C33 -102.8(4)
N1 Ti1 O3 C33 158.5(3)
N2 Ti1 O3 C33 -177.8(4)
O3 Ti1 O4 C36 -23.0(5)
O1 Ti1 O4 C36 -122.8(5)
O2 Ti1 O4 C36 79.2(5)
N1 Ti1 O4 C36 161.7(5)
N2 Ti1 O4 C36 135.8(4)
Ti1 O1 C1 C2 -18.8(2)
Ti1 O1 C1 C6 161.67(12)
O1 C1 C2 C3 -179.85(15)
C6 C1 C2 C3 -0.3(3)
O1 C1 C2 N1 1.0(2)
C6 C1 C2 N1 -179.49(14)
C15 N1 C2 C3 -44.7(2)
C16 N1 C2 C3 78.2(2)
Ti1 N1 C2 C3 -166.75(14)
C15 N1 C2 C1 134.42(16)
C16 N1 C2 C1 -102.69(17)
Ti1 N1 C2 C1 12.38(17)
C1 C2 C3 C4 -0.5(3)
N1 C2 C3 C4 178.60(15)
C2 C3 C4 C5 0.8(2)
C2 C3 C4 C7 -179.44(15)
C3 C4 C5 C6 -0.3(3)
C7 C4 C5 C6 179.91(16)
C4 C5 C6 C1 -0.5(3)
C4 C5 C6 C11 -179.43(16)
O1 C1 C6 C5 -179.72(15)
C2 C1 C6 C5 0.8(2)
O1 C1 C6 C11 -0.8(2)
C2 C1 C6 C11 179.75(16)
C3 C4 C7 C8 5.8(2)
C5 C4 C7 C8 -174.42(16)
C3 C4 C7 C10 125.96(18)
C5 C4 C7 C10 -54.2(2)
C3 C4 C7 C9 -114.02(19)
C5 C4 C7 C9 65.8(2)
C5 C6 C11 C14 0.1(2)
C1 C6 C11 C14 -178.81(16)
C5 C6 C11 C12 -119.91(18)
C1 C6 C11 C12 61.2(2)
C5 C6 C11 C13 119.52(18)
C1 C6 C11 C13 -59.4(2)
C2 N1 C16 C17 69.56(17)
C15 N1 C16 C17 -165.88(14)
Ti1 N1 C16 C17 -44.89(15)
C19 N2 C17 C16 72.49(18)
C18 N2 C17 C16 -163.30(14)
Ti1 N2 C17 C16 -41.03(16)
N1 C16 C17 N2 60.81(18)
C18 N2 C19 C24 -40.4(2)
C17 N2 C19 C24 82.25(19)
Ti1 N2 C19 C24 -162.94(14)
C18 N2 C19 C20 138.80(15)
C17 N2 C19 C20 -98.57(17)
Ti1 N2 C19 C20 16.24(16)
Ti1 O2 C20 C19 -22.6(2)
Ti1 O2 C20 C21 156.55(13)
C24 C19 C20 O2 179.31(15)
N2 C19 C20 O2 0.1(2)
C24 C19 C20 C21 0.1(3)
N2 C19 C20 C21 -179.10(15)
O2 C20 C21 C22 -178.56(15)
C19 C20 C21 C22 0.6(2)
O2 C20 C21 C29 -0.1(2)
C19 C20 C21 C29 179.09(15)
C20 C21 C22 C23 -1.0(3)
C29 C21 C22 C23 -179.38(16)
C21 C22 C23 C24 0.5(3)
C21 C22 C23 C25 177.94(16)
C22 C23 C24 C19 0.3(2)
C25 C23 C24 C19 -177.06(16)
C20 C19 C24 C23 -0.6(3)
N2 C19 C24 C23 178.56(15)
C24 C23 C25 C28 -11.3(2)
C22 C23 C25 C28 171.43(16)
C24 C23 C25 C26 109.17(19)
C22 C23 C25 C26 -68.1(2)
C24 C23 C25 C27 -131.14(18)
C22 C23 C25 C27 51.6(2)
C22 C21 C29 C32 -0.8(2)
C20 C21 C29 C32 -179.14(16)
C22 C21 C29 C30 119.24(18)
C20 C21 C29 C30 -59.1(2)
C22 C21 C29 C31 -120.16(18)
C20 C21 C29 C31 61.5(2)
Ti1 O3 C33 C34 -132.7(3)
Ti1 O3 C33 C35 102.1(4)
Ti1 O4 C36 C37 -64.1(5)
Ti1 O4 C36 C38 64.2(5)
